data_9016942
loop_
_publ_author_name
'Jacob, D.'
'Palatinus, L.'
'Cuvillier, P.'
'Leroux, H.'
'Domeneghetti, C.'
'Camara, F.'

_publ_section_title
;
 Ordering state in orthopyroxene as determined by precession electron diffraction
;
_journal_name_full 'American Mineralogist'
_journal_page_first 1526
_journal_page_last 1534
_journal_volume 98
_journal_year 2013
_chemical_compound_source 'Wilson Terrane, North Victoria Land, Antarctica'
_chemical_formula_sum 'Fe0.292 Mg0.709 O3 Si'
_chemical_name_mineral Enstatite
_space_group_IT_number 61
_space_group_name_Hall '-P 2ac 2ab'
_space_group_name_H-M_alt 'P b c a'
_symmetry_space_group_name_H-M 'P b c a'
_cell_angle_alpha 90
_cell_angle_beta 90
_cell_angle_gamma 90
_cell_length_a 18.2810
_cell_length_b 8.8732
_cell_length_c 5.2070
_cell_formula_units_Z 16
_cell_volume 844.633
_database_code_amcsd 0020252
_exptl_crystal_density_diffrn 3.447
_cod_data_source_file inputs/fixed/downloads/05/05570.cif
_cod_data_source_block 05570
_cod_original_formula_sum '(Fe.292 Mg.709) Si O3'
_cod_database_code 9016942

loop_
_space_group_symop_operation_xyz
x,y,z
x,1/2-y,1/2+z
-x,1/2+y,1/2-z
1/2-x,1/2+y,z
1/2+x,1/2-y,-z
1/2+x,y,1/2-z
1/2-x,-y,1/2+z
-x,-y,-z

loop_
_atom_site_aniso_label
_atom_site_aniso_U_11
_atom_site_aniso_U_22
_atom_site_aniso_U_33
_atom_site_aniso_U_12
_atom_site_aniso_U_13
_atom_site_aniso_U_23
FeM1 0.00830 0.00771 0.00660 -0.00008 -0.00062 0.00032
MgM1 0.00830 0.00771 0.00660 -0.00008 -0.00062 0.00032
MgM2 0.01094 0.01019 0.00829 -0.00110 -0.00206 0.00005
FeM2 0.01094 0.01019 0.00829 -0.00110 -0.00206 0.00005
SiA 0.00659 0.00693 0.00640 -0.00052 0.00020 -0.00010
SiB 0.00663 0.00670 0.00658 0.00035 -0.00044 0.00014
O1A 0.00650 0.00900 0.00850 -0.00012 0.00050 -0.00030
O1B 0.00690 0.00910 0.00850 0.00013 -0.00030 0.00010
O2A 0.01000 0.00860 0.00990 -0.00250 -0.00090 0.00060
O2B 0.01080 0.00930 0.00920 0.00220 -0.00070 0.00130
O3A 0.00920 0.01330 0.00900 0.00040 -0.00010 -0.00390
O3B 0.00940 0.01120 0.00970 -0.00120 0.00010 -0.00300

loop_
_atom_site_label
_atom_site_fract_x
_atom_site_fract_y
_atom_site_fract_z
_atom_site_occupancy
_atom_site_U_iso_or_equiv
FeM1 0.37558 0.65446 0.87128 0.02900 0.00754
MgM1 0.37558 0.65446 0.87128 0.97100 0.00754
MgM2 0.37803 0.48345 0.36509 0.44600 0.00981
FeM2 0.37803 0.48345 0.36509 0.55400 0.00981
SiA 0.27154 0.34092 0.05148 1.00000 0.00664
SiB 0.47388 0.33679 0.79705 1.00000 0.00664
O1A 0.18346 0.33838 0.04147 1.00000 0.00799
O1B 0.56251 0.33764 0.79832 1.00000 0.00814
O2A 0.31114 0.50118 0.05038 1.00000 0.00948
O2B 0.43369 0.48497 0.69471 1.00000 0.00976
O3A 0.30269 0.22822 -0.17338 1.00000 0.01049
O3B 0.44727 0.19933 0.59741 1.00000 0.01011

loop_
_cod_related_entry_id
_cod_related_entry_database
_cod_related_entry_code
1 AMCSD 0020252
